data_4068704
loop_
_publ_author_name
'Lyubov, D. M.'
'Fukin, G. K.'
'Cherkasov, A. V.'
'Shavyrin, Andrei S.'
'Trifonov, A. A.'
'Luconi, L.'
'Bianchini, C.'
'Meli, A.'
'Giambastiani, G.'

_publ_section_title
;
 Selective \s-Bond Metathesis in Alkyl&#x2212;Aryl and Alkyl&#x2212;Benzyl
 Yttrium Complexes. New Aryl&#x2212; and Benzyl&#x2212;Hydrido Yttrium
 Derivatives Supported by Amidopyridinate Ligands
;
_journal_issue 4
_journal_name_full Organometallics
_journal_page_first 1227
_journal_paper_doi 10.1021/om801044h
_journal_volume 28
_journal_year 2009
_chemical_formula_sum 'C60 H78 N4 O2 Y2'
_chemical_formula_weight 1065.08
_chemical_name_systematic
; 
 ? 
;
_space_group_IT_number 92
_symmetry_cell_setting tetragonal
_symmetry_space_group_name_Hall 'P 4abw 2nw'
_symmetry_space_group_name_H-M 'P 41 21 2'
_atom_sites_solution_hydrogens geom
_atom_sites_solution_primary direct
_atom_sites_solution_secondary difmap
_audit_creation_method SHELXL-97
_cell_angle_alpha 90.00
_cell_angle_beta 90.00
_cell_angle_gamma 90.00
_cell_formula_units_Z 4
_cell_length_a 12.9842(3)
_cell_length_b 12.9842(3)
_cell_length_c 33.0971(11)
_cell_measurement_reflns_used 900
_cell_measurement_temperature 100(2)
_cell_measurement_theta_max 30
_cell_measurement_theta_min 2
_cell_volume 5579.8(3)
_computing_cell_refinement 'Bruker SMART'
_computing_data_collection 'Bruker SMART'
_computing_data_reduction 'Bruker SHELXTL'
_computing_molecular_graphics 'Bruker SHELXTL'
_computing_publication_material 'Bruker SHELXTL'
_computing_structure_refinement 'SHELXL-97 (Sheldrick, 2008)'
_computing_structure_solution 'SHELXS-97 (Sheldrick, 2008)'
_diffrn_ambient_temperature 100(2)
_diffrn_measured_fraction_theta_full 0.998
_diffrn_measured_fraction_theta_max 0.998
_diffrn_measurement_device_type 'CCD area detector'
_diffrn_measurement_method 'phi and omega scans'
_diffrn_radiation_monochromator graphite
_diffrn_radiation_source 'fine-focus sealed tube'
_diffrn_radiation_type MoK\a
_diffrn_radiation_wavelength 0.71073
_diffrn_reflns_av_R_equivalents 0.0364
_diffrn_reflns_av_sigmaI/netI 0.0349
_diffrn_reflns_limit_h_max 15
_diffrn_reflns_limit_h_min -16
_diffrn_reflns_limit_k_max 16
_diffrn_reflns_limit_k_min -16
_diffrn_reflns_limit_l_max 40
_diffrn_reflns_limit_l_min -40
_diffrn_reflns_number 48076
_diffrn_reflns_theta_full 26.00
_diffrn_reflns_theta_max 26.00
_diffrn_reflns_theta_min 2.42
_exptl_absorpt_coefficient_mu 2.113
_exptl_absorpt_correction_T_max 0.8837
_exptl_absorpt_correction_T_min 0.7422
_exptl_absorpt_correction_type multi-scan
_exptl_absorpt_process_details 'SADABS (Sheldrick, 2008)'
_exptl_crystal_colour yellow
_exptl_crystal_density_diffrn 1.268
_exptl_crystal_density_method 'not measured'
_exptl_crystal_description prism
_exptl_crystal_F_000 2240
_exptl_crystal_size_max 0.15
_exptl_crystal_size_mid 0.12
_exptl_crystal_size_min 0.06
_refine_diff_density_max 0.389
_refine_diff_density_min -0.190
_refine_diff_density_rms 0.052
_refine_ls_abs_structure_details 'Flack H D (1983), Acta Cryst. A39, 876-881'
_refine_ls_abs_structure_Flack -0.024(4)
_refine_ls_extinction_method none
_refine_ls_goodness_of_fit_ref 1.079
_refine_ls_hydrogen_treatment mixed
_refine_ls_matrix_type full
_refine_ls_number_parameters 316
_refine_ls_number_reflns 5466
_refine_ls_number_restraints 0
_refine_ls_restrained_S_all 1.079
_refine_ls_R_factor_all 0.0301
_refine_ls_R_factor_gt 0.0257
_refine_ls_shift/su_max 0.001
_refine_ls_shift/su_mean 0.000
_refine_ls_structure_factor_coef Fsqd
_refine_ls_weighting_details 'calc w=1/[\s^2^(Fo^2^)+(0.0320P)^2^+0.3578P] where P=(Fo^2^+2Fc^2^)/3'
_refine_ls_weighting_scheme calc
_refine_ls_wR_factor_gt 0.0608
_refine_ls_wR_factor_ref 0.0619
_reflns_number_gt 5075
_reflns_number_total 5466
_reflns_threshold_expression >2sigma(I)
_cod_data_source_file om801044h_si_002.cif
_cod_data_source_block yh2m
_cod_depositor_comments
;
The following automatic conversions were performed:

'_symmetry_cell_setting' value 'Tetragonal' changed to 'tetragonal'
according to /home/saulius/struct/CIF-dictionaries/cif_core.dic
dictionary named 'cif_core.dic' version 2.4.2 from 2011-04-26.

Automatic conversion script
Id: cif_fix_values 1715 2011-07-08 13:25:40Z adriana 
;
_cod_original_sg_symbol_H-M P4(1)2(1)2
_cod_database_code 4068704

loop_
_symmetry_equiv_pos_as_xyz
'x, y, z'
'-x, -y, z+1/2'
'-y+1/2, x+1/2, z+1/4'
'y+1/2, -x+1/2, z+3/4'
'-x+1/2, y+1/2, -z+1/4'
'x+1/2, -y+1/2, -z+3/4'
'y, x, -z'
'-y, -x, -z+1/2'

loop_
_atom_site_label
_atom_site_type_symbol
_atom_site_fract_x
_atom_site_fract_y
_atom_site_fract_z
_atom_site_U_iso_or_equiv
_atom_site_adp_type
_atom_site_occupancy
_atom_site_symmetry_multiplicity
_atom_site_calc_flag
_atom_site_refinement_flags
Y1 Y 0.435751(15) 0.363387(16) 0.050188(6) 0.02038(6) Uani 1 1 d .
N1 N 0.56187(13) 0.44017(14) 0.08404(5) 0.0227(4) Uani 1 1 d .
O1 O 0.28906(12) 0.39588(12) 0.09036(4) 0.0282(4) Uani 1 1 d .
C1 C 0.53800(15) 0.48718(17) 0.12136(6) 0.0226(5) Uani 1 1 d .
N2 N 0.59123(13) 0.25990(13) 0.05100(5) 0.0229(4) Uani 1 1 d .
C2 C 0.53591(16) 0.42853(18) 0.15767(6) 0.0259(5) Uani 1 1 d .
C3 C 0.50099(18) 0.47395(19) 0.19334(7) 0.0324(6) Uani 1 1 d .
H3A H 0.4987 0.4343 0.2174 0.039 Uiso 1 1 calc R
C4 C 0.46989(17) 0.5749(2) 0.19421(7) 0.0344(6) Uani 1 1 d .
H4A H 0.4464 0.6047 0.2187 0.041 Uiso 1 1 calc R
C5 C 0.47288(17) 0.6329(2) 0.15933(7) 0.0339(6) Uani 1 1 d .
H5A H 0.4527 0.7032 0.1603 0.041 Uiso 1 1 calc R
C6 C 0.50495(17) 0.59056(17) 0.12269(7) 0.0272(5) Uani 1 1 d .
C7 C 0.5656(2) 0.31525(18) 0.15821(7) 0.0318(5) Uani 1 1 d .
H7A H 0.6060 0.3009 0.1331 0.038 Uiso 1 1 calc R
C8 C 0.6331(2) 0.2854(2) 0.19452(7) 0.0452(6) Uani 1 1 d .
H8A H 0.6912 0.3332 0.1966 0.068 Uiso 1 1 calc R
H8B H 0.6590 0.2152 0.1908 0.068 Uiso 1 1 calc R
H8C H 0.5920 0.2888 0.2193 0.068 Uiso 1 1 calc R
C9 C 0.4696(2) 0.2466(2) 0.15733(9) 0.0486(7) Uani 1 1 d .
H9A H 0.4308 0.2597 0.1325 0.073 Uiso 1 1 calc R
H9B H 0.4262 0.2621 0.1808 0.073 Uiso 1 1 calc R
H9C H 0.4905 0.1741 0.1582 0.073 Uiso 1 1 calc R
C10 C 0.50009(19) 0.65736(18) 0.08499(8) 0.0326(6) Uani 1 1 d .
H10A H 0.5257 0.6150 0.0618 0.039 Uiso 1 1 calc R
C11 C 0.5693(2) 0.7525(2) 0.08822(10) 0.0527(8) Uani 1 1 d .
H11A H 0.6399 0.7309 0.0943 0.079 Uiso 1 1 calc R
H11B H 0.5440 0.7972 0.1099 0.079 Uiso 1 1 calc R
H11C H 0.5681 0.7901 0.0626 0.079 Uiso 1 1 calc R
C12 C 0.3888(2) 0.6893(2) 0.07531(8) 0.0424(6) Uani 1 1 d .
H12A H 0.3473 0.6276 0.0701 0.064 Uiso 1 1 calc R
H12B H 0.3883 0.7335 0.0513 0.064 Uiso 1 1 calc R
H12C H 0.3599 0.7270 0.0983 0.064 Uiso 1 1 calc R
C13 C 0.66999(16) 0.42197(17) 0.07226(7) 0.0256(5) Uani 1 1 d .
C14 C 0.74883(17) 0.45400(19) 0.10429(7) 0.0336(5) Uani 1 1 d .
H14A H 0.7370 0.5260 0.1119 0.050 Uiso 1 1 calc R
H14B H 0.8185 0.4467 0.0933 0.050 Uiso 1 1 calc R
H14C H 0.7414 0.4099 0.1281 0.050 Uiso 1 1 calc R
C15 C 0.69299(19) 0.48317(19) 0.03329(7) 0.0336(5) Uani 1 1 d .
H15A H 0.6865 0.5571 0.0387 0.050 Uiso 1 1 calc R
H15B H 0.6439 0.4633 0.0122 0.050 Uiso 1 1 calc R
H15C H 0.7632 0.4680 0.0242 0.050 Uiso 1 1 calc R
C16 C 0.68043(17) 0.30631(18) 0.06142(6) 0.0251(5) Uani 1 1 d .
C17 C 0.77186(18) 0.2522(2) 0.06144(8) 0.0352(6) Uani 1 1 d .
H17A H 0.8350 0.2858 0.0675 0.042 Uiso 1 1 calc R
C18 C 0.77012(19) 0.1482(2) 0.05243(9) 0.0440(6) Uani 1 1 d .
H18A H 0.8323 0.1097 0.0526 0.053 Uiso 1 1 calc R
C19 C 0.67882(19) 0.1008(2) 0.04321(8) 0.0402(6) Uani 1 1 d .
H19A H 0.6773 0.0291 0.0375 0.048 Uiso 1 1 calc R
C20 C 0.58838(17) 0.15810(17) 0.04226(6) 0.0266(5) Uani 1 1 d .
C21 C 0.48451(18) 0.11509(17) 0.03432(6) 0.0244(5) Uani 1 1 d .
C22 C 0.47446(19) 0.01274(18) 0.02076(7) 0.0289(5) Uani 1 1 d .
H22A H 0.5342 -0.0273 0.0155 0.035 Uiso 1 1 calc R
C23 C 0.3780(2) -0.02965(18) 0.01507(7) 0.0323(6) Uani 1 1 d .
H23A H 0.3714 -0.0988 0.0060 0.039 Uiso 1 1 calc R
C24 C 0.29139(19) 0.02847(18) 0.02252(7) 0.0285(5) Uani 1 1 d .
H24A H 0.2249 -0.0008 0.0192 0.034 Uiso 1 1 calc R
C25 C 0.30184(17) 0.13049(18) 0.03490(6) 0.0261(5) Uani 1 1 d .
H25A H 0.2410 0.1696 0.0393 0.031 Uiso 1 1 calc R
C26 C 0.39706(17) 0.17864(17) 0.04116(6) 0.0248(5) Uani 1 1 d .
C27 C 0.19248(18) 0.3838(2) 0.06928(7) 0.0348(6) Uani 1 1 d .
H27A H 0.1564 0.3207 0.0783 0.042 Uiso 1 1 calc R
H27B H 0.2037 0.3799 0.0397 0.042 Uiso 1 1 calc R
C28 C 0.1324(2) 0.4769(2) 0.07997(9) 0.0519(8) Uani 1 1 d .
H28A H 0.0575 0.4628 0.0789 0.062 Uiso 1 1 calc R
H28B H 0.1484 0.5345 0.0614 0.062 Uiso 1 1 calc R
C29 C 0.1659(2) 0.5018(3) 0.12247(8) 0.0527(8) Uani 1 1 d .
H29A H 0.1779 0.5767 0.1255 0.063 Uiso 1 1 calc R
H29B H 0.1127 0.4802 0.1421 0.063 Uiso 1 1 calc R
C30 C 0.26438(18) 0.4429(2) 0.12930(6) 0.0315(5) Uani 1 1 d .
H30A H 0.3202 0.4898 0.1380 0.038 Uiso 1 1 calc R
H30B H 0.2546 0.3893 0.1503 0.038 Uiso 1 1 calc R
H1 H 0.358(2) 0.4755(19) 0.0132(8) 0.043(7) Uiso 1 1 d .

loop_
_atom_site_aniso_label
_atom_site_aniso_U_11
_atom_site_aniso_U_22
_atom_site_aniso_U_33
_atom_site_aniso_U_23
_atom_site_aniso_U_13
_atom_site_aniso_U_12
Y1 0.02097(11) 0.02031(11) 0.01987(9) -0.00025(8) -0.00084(9) 0.00241(8)
N1 0.0211(9) 0.0265(9) 0.0205(8) -0.0031(7) -0.0009(7) 0.0031(8)
O1 0.0276(8) 0.0347(9) 0.0222(8) -0.0064(6) 0.0016(6) 0.0010(7)
C1 0.0158(10) 0.0293(11) 0.0229(10) -0.0031(9) -0.0019(8) -0.0023(8)
N2 0.0253(9) 0.0245(9) 0.0188(9) -0.0001(8) -0.0008(8) 0.0049(7)
C2 0.0226(11) 0.0321(12) 0.0231(11) -0.0025(9) -0.0014(8) -0.0058(10)
C3 0.0293(12) 0.0462(15) 0.0218(12) -0.0031(10) -0.0017(10) -0.0121(11)
C4 0.0269(12) 0.0499(15) 0.0263(12) -0.0163(11) 0.0023(9) -0.0048(11)
C5 0.0275(12) 0.0346(13) 0.0396(14) -0.0137(11) -0.0020(10) 0.0021(11)
C6 0.0211(11) 0.0303(12) 0.0302(12) -0.0048(9) -0.0022(9) -0.0020(9)
C7 0.0405(14) 0.0320(12) 0.0229(11) 0.0034(9) -0.0050(11) -0.0036(11)
C8 0.0542(17) 0.0487(16) 0.0326(14) 0.0052(12) -0.0095(14) 0.0024(13)
C9 0.0576(19) 0.0333(15) 0.0550(17) 0.0106(13) -0.0157(14) -0.0112(13)
C10 0.0360(13) 0.0243(12) 0.0375(14) 0.0000(10) -0.0028(11) 0.0046(10)
C11 0.0568(18) 0.0388(16) 0.0625(19) 0.0139(14) -0.0109(16) -0.0092(14)
C12 0.0456(16) 0.0396(15) 0.0422(15) -0.0042(12) -0.0049(12) 0.0141(12)
C13 0.0230(11) 0.0277(12) 0.0262(11) -0.0017(9) 0.0000(9) 0.0003(9)
C14 0.0239(12) 0.0387(15) 0.0381(13) -0.0068(11) -0.0020(10) 0.0011(10)
C15 0.0300(13) 0.0370(14) 0.0337(12) 0.0020(11) 0.0078(10) 0.0016(11)
C16 0.0254(11) 0.0297(12) 0.0201(11) -0.0004(9) 0.0003(9) 0.0028(9)
C17 0.0235(12) 0.0411(14) 0.0411(14) -0.0053(11) -0.0029(10) 0.0030(10)
C18 0.0283(13) 0.0388(15) 0.0649(18) -0.0083(15) -0.0039(13) 0.0138(11)
C19 0.0352(14) 0.0290(13) 0.0565(17) -0.0077(12) -0.0053(12) 0.0127(11)
C20 0.0307(12) 0.0266(12) 0.0226(12) 0.0015(9) -0.0003(9) 0.0055(9)
C21 0.0309(12) 0.0225(12) 0.0198(11) 0.0031(9) -0.0004(9) 0.0028(9)
C22 0.0323(13) 0.0241(12) 0.0302(12) 0.0004(10) -0.0011(10) 0.0084(10)
C23 0.0452(15) 0.0223(11) 0.0294(12) -0.0032(9) -0.0038(11) -0.0004(11)
C24 0.0323(13) 0.0285(12) 0.0248(12) 0.0037(9) -0.0031(10) -0.0034(10)
C25 0.0283(12) 0.0269(11) 0.0232(11) 0.0037(9) 0.0025(9) 0.0025(10)
C26 0.0298(12) 0.0251(11) 0.0195(11) 0.0040(9) 0.0001(9) 0.0033(9)
C27 0.0319(13) 0.0450(16) 0.0275(12) -0.0071(11) 0.0019(10) -0.0109(11)
C28 0.0407(16) 0.070(2) 0.0452(16) -0.0214(14) -0.0140(14) 0.0188(15)
C29 0.0413(16) 0.077(2) 0.0400(16) -0.0240(15) -0.0081(12) 0.0226(15)
C30 0.0314(12) 0.0425(14) 0.0208(11) -0.0080(10) 0.0021(9) 0.0001(11)

loop_
_atom_type_symbol
_atom_type_description
_atom_type_scat_dispersion_real
_atom_type_scat_dispersion_imag
_atom_type_scat_source
C C 0.0033 0.0016 'International Tables Vol C Tables 4.2.6.8 and 6.1.1.4'
H H 0.0000 0.0000 'International Tables Vol C Tables 4.2.6.8 and 6.1.1.4'
N N 0.0061 0.0033 'International Tables Vol C Tables 4.2.6.8 and 6.1.1.4'
O O 0.0106 0.0060 'International Tables Vol C Tables 4.2.6.8 and 6.1.1.4'
Y Y -2.7962 3.5667 'International Tables Vol C Tables 4.2.6.8 and 6.1.1.4'

loop_
_geom_angle_atom_site_label_1
_geom_angle_atom_site_label_2
_geom_angle_atom_site_label_3
_geom_angle
_geom_angle_site_symmetry_3
N1 Y1 O1 103.33(6) .
N1 Y1 N2 68.24(6) .
O1 Y1 N2 139.84(6) .
N1 Y1 C26 130.34(7) .
O1 Y1 C26 94.45(6) .
N2 Y1 C26 68.43(7) .
N1 Y1 Y1 122.97(5) 7
O1 Y1 Y1 105.32(4) 7
N2 Y1 Y1 111.99(4) 7
C26 Y1 Y1 95.13(5) 7
C1 N1 C13 120.59(17) .
C1 N1 Y1 118.26(13) .
C13 N1 Y1 119.76(13) .
C27 O1 C30 106.33(16) .
C27 O1 Y1 114.15(12) .
C30 O1 Y1 138.43(13) .
C6 C1 N1 120.38(19) .
C6 C1 C2 118.5(2) .
N1 C1 C2 120.8(2) .
C16 N2 C20 120.92(18) .
C16 N2 Y1 118.01(13) .
C20 N2 Y1 121.06(14) .
C3 C2 C1 119.6(2) .
C3 C2 C7 118.8(2) .
C1 C2 C7 121.52(19) .
C4 C3 C2 121.1(2) .
C3 C4 C5 119.7(2) .
C4 C5 C6 121.4(2) .
C5 C6 C1 119.6(2) .
C5 C6 C10 118.4(2) .
C1 C6 C10 122.0(2) .
C2 C7 C9 110.9(2) .
C2 C7 C8 113.4(2) .
C9 C7 C8 109.4(2) .
C6 C10 C11 112.2(2) .
C6 C10 C12 111.3(2) .
C11 C10 C12 110.4(2) .
N1 C13 C14 114.18(18) .
N1 C13 C15 108.79(18) .
C14 C13 C15 108.01(19) .
N1 C13 C16 107.42(18) .
C14 C13 C16 111.41(19) .
C15 C13 C16 106.75(18) .
N2 C16 C17 120.7(2) .
N2 C16 C13 114.61(19) .
C17 C16 C13 124.7(2) .
C16 C17 C18 118.9(2) .
C19 C18 C17 120.1(2) .
C18 C19 C20 119.7(2) .
N2 C20 C19 119.7(2) .
N2 C20 C21 115.49(19) .
C19 C20 C21 124.8(2) .
C22 C21 C26 121.6(2) .
C22 C21 C20 119.7(2) .
C26 C21 C20 118.65(19) .
C23 C22 C21 120.2(2) .
C24 C23 C22 119.9(2) .
C23 C24 C25 119.6(2) .
C24 C25 C26 123.6(2) .
C25 C26 C21 115.0(2) .
C25 C26 Y1 129.13(16) .
C21 C26 Y1 114.88(15) .
O1 C27 C28 104.71(19) .
C27 C28 C29 104.2(2) .
C30 C29 C28 106.1(2) .
O1 C30 C29 105.41(18) .

loop_
_geom_bond_atom_site_label_1
_geom_bond_atom_site_label_2
_geom_bond_distance
_geom_bond_site_symmetry_2
Y1 N1 2.2205(18) .
Y1 O1 2.3609(15) .
Y1 N2 2.4252(17) .
Y1 C26 2.469(2) .
Y1 Y1 3.5780(4) 7
N1 C1 1.412(3) .
N1 C13 1.476(3) .
O1 C27 1.444(3) .
O1 C30 1.461(3) .
C1 C6 1.410(3) .
C1 C2 1.423(3) .
N2 C16 1.350(3) .
N2 C20 1.354(3) .
C2 C3 1.395(3) .
C2 C7 1.521(3) .
C3 C4 1.372(3) .
C4 C5 1.379(4) .
C5 C6 1.395(3) .
C6 C10 1.521(3) .
C7 C9 1.532(3) .
C7 C8 1.537(3) .
C10 C11 1.531(4) .
C10 C12 1.537(3) .
C13 C14 1.531(3) .
C13 C15 1.544(3) .
C13 C16 1.550(3) .
C16 C17 1.380(3) .
C17 C18 1.383(4) .
C18 C19 1.371(4) .
C19 C20 1.391(3) .
C20 C21 1.483(3) .
C21 C22 1.409(3) .
C21 C26 1.422(3) .
C22 C23 1.381(4) .
C23 C24 1.376(3) .
C24 C25 1.393(3) .
C25 C26 1.401(3) .
C27 C28 1.482(4) .
C28 C29 1.508(4) .
C29 C30 1.507(3) .
